data_7202146
loop_
_publ_author_name
'Ai, Wentao'
'He, Haiyan'
'Liu, Longjie'
'Liu, Qianjin'
'Lv, Xiaoli'
'Li, Jing'
'Sun, Daofeng'

_publ_section_title
;
 Synthesis, crystal structures and properties of three metal--organic
 supramolecular architectures based on mixed organic ligands
;
_journal_issue 10
_journal_name_full CrystEngComm
_journal_page_first 1480
_journal_paper_doi 10.1039/b805379k
_journal_volume 10
_journal_year 2008
_chemical_formula_sum 'C18 H19 Co N2 O11.5'
_chemical_formula_weight 506.28
_chemical_name_systematic
;
?
;
_space_group_IT_number 2
_symmetry_cell_setting triclinic
_symmetry_space_group_name_Hall '-P 1'
_symmetry_space_group_name_H-M 'P -1'
_atom_sites_solution_hydrogens geom
_atom_sites_solution_primary direct
_atom_sites_solution_secondary difmap
_audit_creation_method SHELXL-97
_cell_angle_alpha 82.143(6)
_cell_angle_beta 80.888(6)
_cell_angle_gamma 87.501(6)
_cell_formula_units_Z 2
_cell_length_a 5.1928(5)
_cell_length_b 12.7800(14)
_cell_length_c 15.3165(15)
_cell_measurement_temperature 296(2)
_cell_volume 993.96(18)
_computing_structure_refinement 'SHELXL-97 (Sheldrick, 1997)'
_computing_structure_solution 'SHELXS-97 (Sheldrick, 1990)'
_diffrn_ambient_temperature 296(2)
_diffrn_measured_fraction_theta_full 0.972
_diffrn_measured_fraction_theta_max 0.972
_diffrn_measurement_device_type 'Bruker SMART CCD area detector'
_diffrn_measurement_method 'phi and omega scans'
_diffrn_radiation_monochromator graphite
_diffrn_radiation_source 'fine-focus sealed tube'
_diffrn_radiation_type MoK\a
_diffrn_radiation_wavelength 0.71073
_diffrn_reflns_av_R_equivalents 0.0224
_diffrn_reflns_av_sigmaI/netI 0.0357
_diffrn_reflns_limit_h_max 6
_diffrn_reflns_limit_h_min -6
_diffrn_reflns_limit_k_max 16
_diffrn_reflns_limit_k_min -16
_diffrn_reflns_limit_l_max 20
_diffrn_reflns_limit_l_min -15
_diffrn_reflns_number 9571
_diffrn_reflns_theta_full 28.27
_diffrn_reflns_theta_max 28.27
_diffrn_reflns_theta_min 2.24
_exptl_absorpt_coefficient_mu 0.934
_exptl_absorpt_correction_T_max 0.9124
_exptl_absorpt_correction_T_min 0.7670
_exptl_absorpt_correction_type multi-scan
_exptl_crystal_colour pink
_exptl_crystal_density_diffrn 1.692
_exptl_crystal_density_method 'not measured'
_exptl_crystal_description prism
_exptl_crystal_F_000 520
_exptl_crystal_size_max 0.30
_exptl_crystal_size_mid 0.20
_exptl_crystal_size_min 0.10
_refine_diff_density_max 0.591
_refine_diff_density_min -0.332
_refine_diff_density_rms 0.073
_refine_ls_extinction_method none
_refine_ls_goodness_of_fit_ref 1.104
_refine_ls_hydrogen_treatment mixed
_refine_ls_matrix_type full
_refine_ls_number_parameters 330
_refine_ls_number_reflns 4783
_refine_ls_number_restraints 3
_refine_ls_restrained_S_all 1.103
_refine_ls_R_factor_all 0.0523
_refine_ls_R_factor_gt 0.0404
_refine_ls_shift/su_max 0.000
_refine_ls_shift/su_mean 0.000
_refine_ls_structure_factor_coef Fsqd
_refine_ls_weighting_details 'calc w=1/[\s^2^(Fo^2^)+(0.0464P)^2^+0.8493P] where P=(Fo^2^+2Fc^2^)/3'
_refine_ls_weighting_scheme calc
_refine_ls_wR_factor_gt 0.1040
_refine_ls_wR_factor_ref 0.1121
_reflns_number_gt 3967
_reflns_number_total 4783
_reflns_threshold_expression >2sigma(I)
_cod_data_source_file b805379k.txt
_cod_data_source_block 071207e
_cod_original_cell_volume 993.96(17)
_cod_original_sg_symbol_H-M P-1
_cod_original_formula_sum 'C18 H19 Co N2 O11.50'
_cod_database_code 7202146

loop_
_symmetry_equiv_pos_as_xyz
'x, y, z'
'-x, -y, -z'

loop_
_atom_site_label
_atom_site_type_symbol
_atom_site_fract_x
_atom_site_fract_y
_atom_site_fract_z
_atom_site_U_iso_or_equiv
_atom_site_adp_type
_atom_site_occupancy
_atom_site_symmetry_multiplicity
_atom_site_calc_flag
_atom_site_refinement_flags
_atom_site_disorder_assembly
_atom_site_disorder_group
Co1 Co 0.58072(6) 0.24072(3) 0.51573(2) 0.02359(11) Uani 1 1 d . . .
O1 O 0.3291(3) 0.15205(14) 0.46090(12) 0.0294(4) Uani 1 1 d . . .
O2 O 0.3032(4) 0.06181(15) 0.34776(13) 0.0362(4) Uani 1 1 d . . .
O7 O 0.3625(3) 0.37372(14) 0.47534(12) 0.0300(4) Uani 1 1 d . . .
O8 O 0.3209(4) 0.49941(15) 0.36328(14) 0.0411(5) Uani 1 1 d . . .
O5A O 0.4640(11) 0.5191(3) 0.1915(3) 0.0525(16) Uani 0.496(7) 1 d P A 1
O5B O 0.8147(13) 0.5020(4) 0.1763(3) 0.068(2) Uani 0.504(7) 1 d P A 2
O6 O 0.6099(5) 0.40546(19) 0.09433(15) 0.0542(6) Uani 1 1 d . . .
O3 O 1.0485(4) 0.2826(2) 0.16961(16) 0.0601(7) Uani 1 1 d . . .
O4 O 0.8776(5) 0.14678(19) 0.12362(16) 0.0543(6) Uani 1 1 d . . .
O9 O 0.7298(3) 0.26673(13) 0.37280(11) 0.0228(3) Uani 1 1 d . . .
O10 O 0.8212(3) 0.11026(15) 0.52434(14) 0.0351(4) Uani 1 1 d . . .
O11 O 0.8449(4) 0.33958(16) 0.54459(15) 0.0374(5) Uani 1 1 d . . .
O12 O 0.0775(15) 0.5033(5) 0.0541(4) 0.074(3) Uani 0.481(10) 1 d PD . .
N1 N 0.3384(4) 0.21602(17) 0.64078(14) 0.0282(5) Uani 1 1 d . . .
N2 N -0.7256(5) 0.1514(2) 0.99463(17) 0.0452(6) Uani 1 1 d . . .
C1 C 0.4057(5) 0.12739(19) 0.38280(17) 0.0256(5) Uani 1 1 d . . .
C2 C 0.6519(5) 0.18185(18) 0.32977(16) 0.0233(5) Uani 1 1 d . . .
H2 H 0.7946 0.1292 0.3254 0.028 Uiso 1 1 calc R . .
C3 C 0.6164(5) 0.23056(19) 0.23532(16) 0.0248(5) Uani 1 1 d . A .
H3 H 0.4784 0.1948 0.2148 0.030 Uiso 1 1 calc R . .
C4 C 0.8717(5) 0.2232(2) 0.17214(17) 0.0309(6) Uani 1 1 d . . .
C5 C 0.4223(5) 0.41697(19) 0.39613(17) 0.0268(5) Uani 1 1 d . . .
C6 C 0.6338(5) 0.36681(18) 0.33295(16) 0.0240(5) Uani 1 1 d . A .
H6 H 0.7795 0.4153 0.3151 0.029 Uiso 1 1 calc R . .
C7 C 0.5302(7) 0.3443(2) 0.24909(18) 0.0382(7) Uani 1 1 d . . .
H7 H 0.3440 0.3355 0.2718 0.046 Uiso 1 1 calc R A 1
C8A C 0.5214(15) 0.4207(5) 0.1733(4) 0.0354(14) Uani 0.496(7) 1 d P A 1
C8B C 0.6887(17) 0.4287(5) 0.1684(4) 0.0376(15) Uani 0.504(7) 1 d P A 2
C9 C 0.2203(5) 0.1237(2) 0.66611(18) 0.0338(6) Uani 1 1 d . . .
H9 H 0.2781 0.0675 0.6348 0.041 Uiso 1 1 calc R . .
C10 C 0.0166(6) 0.1068(2) 0.73638(19) 0.0359(6) Uani 1 1 d . . .
H10 H -0.0587 0.0408 0.7515 0.043 Uiso 1 1 calc R . .
C11 C -0.0737(5) 0.1893(2) 0.78384(17) 0.0294(5) Uani 1 1 d . . .
C12 C 0.0521(6) 0.2844(2) 0.7595(2) 0.0413(7) Uani 1 1 d . . .
H12 H 0.0002 0.3415 0.7904 0.050 Uiso 1 1 calc R . .
C13 C 0.2563(6) 0.2943(2) 0.6887(2) 0.0406(7) Uani 1 1 d . . .
H13 H 0.3402 0.3586 0.6739 0.049 Uiso 1 1 calc R . .
C14 C -0.6747(6) 0.0823(3) 0.9357(2) 0.0462(8) Uani 1 1 d . . .
H14 H -0.7843 0.0254 0.9413 0.055 Uiso 1 1 calc R . .
C15 C -0.4667(6) 0.0917(2) 0.8670(2) 0.0406(7) Uani 1 1 d . . .
H15 H -0.4382 0.0418 0.8274 0.049 Uiso 1 1 calc R . .
C16 C -0.3005(5) 0.1760(2) 0.85731(17) 0.0320(6) Uani 1 1 d . . .
C17 C -0.3542(7) 0.2472(3) 0.9189(2) 0.0505(9) Uani 1 1 d . . .
H17 H -0.2483 0.3049 0.9155 0.061 Uiso 1 1 calc R . .
C18 C -0.5681(7) 0.2313(3) 0.9858(2) 0.0546(9) Uani 1 1 d . . .
H18 H -0.6017 0.2797 1.0266 0.066 Uiso 1 1 calc R . .
H1 H 0.9967 0.3519 0.5195 0.032(8) Uiso 1 1 d R . .
H4 H 0.7949 0.0529 0.5591 0.035(8) Uiso 1 1 d R . .
H8 H 0.9798 0.1184 0.5025 0.069(13) Uiso 1 1 d R . .
H5 H 1.0147 0.1522 0.0774 0.104(18) Uiso 1 1 d R . .
H11 H 0.8133 0.4001 0.5677 0.057(11) Uiso 1 1 d R . .
H12A H 0.09(2) 0.478(8) 0.004(4) 0.12(4) Uiso 0.481(10) 1 d PD . .
H12B H 0.10(2) 0.443(5) 0.085(6) 0.12(4) Uiso 0.481(10) 1 d PD . .

loop_
_atom_site_aniso_label
_atom_site_aniso_U_11
_atom_site_aniso_U_22
_atom_site_aniso_U_33
_atom_site_aniso_U_23
_atom_site_aniso_U_13
_atom_site_aniso_U_12
Co1 0.01972(17) 0.02618(18) 0.02267(18) -0.00333(12) 0.00398(11) -0.00231(12)
O1 0.0244(9) 0.0345(10) 0.0272(9) -0.0060(7) 0.0070(7) -0.0100(7)
O2 0.0409(11) 0.0300(10) 0.0362(11) -0.0059(8) 0.0041(8) -0.0167(8)
O7 0.0261(9) 0.0316(9) 0.0289(10) -0.0042(7) 0.0048(7) 0.0044(7)
O8 0.0537(13) 0.0311(10) 0.0358(11) -0.0063(8) -0.0007(9) 0.0141(9)
O5A 0.083(4) 0.030(2) 0.041(3) 0.0018(19) -0.005(2) 0.005(2)
O5B 0.118(5) 0.044(3) 0.041(3) -0.002(2) -0.003(3) -0.045(3)
O6 0.0831(18) 0.0495(13) 0.0304(12) -0.0013(10) -0.0107(11) -0.0102(12)
O3 0.0351(12) 0.103(2) 0.0432(13) -0.0195(13) 0.0076(10) -0.0321(13)
O4 0.0583(15) 0.0489(13) 0.0490(14) -0.0216(11) 0.0278(11) -0.0101(11)
O9 0.0218(8) 0.0225(8) 0.0235(8) -0.0048(6) 0.0007(6) -0.0029(6)
O10 0.0229(9) 0.0305(10) 0.0449(12) 0.0060(8) 0.0068(8) -0.0001(7)
O11 0.0224(9) 0.0384(11) 0.0528(13) -0.0218(9) 0.0045(8) -0.0051(8)
O12 0.092(5) 0.071(4) 0.049(4) 0.014(3) 0.008(3) -0.026(4)
N1 0.0259(11) 0.0325(11) 0.0240(11) -0.0030(9) 0.0034(8) -0.0028(9)
N2 0.0361(14) 0.0621(17) 0.0336(14) -0.0109(12) 0.0115(10) -0.0047(12)
C1 0.0231(11) 0.0235(12) 0.0277(13) -0.0014(9) 0.0026(9) -0.0042(9)
C2 0.0205(11) 0.0212(11) 0.0264(12) -0.0050(9) 0.0048(9) -0.0031(9)
C3 0.0235(11) 0.0271(12) 0.0230(12) -0.0064(9) 0.0027(9) -0.0051(9)
C4 0.0285(13) 0.0399(15) 0.0219(12) -0.0020(10) 0.0027(10) -0.0031(11)
C5 0.0264(12) 0.0239(12) 0.0298(13) -0.0065(10) -0.0008(10) -0.0009(9)
C6 0.0249(12) 0.0201(11) 0.0251(12) -0.0023(9) 0.0023(9) -0.0037(9)
C7 0.0564(18) 0.0350(15) 0.0247(14) -0.0097(11) -0.0092(12) 0.0104(13)
C8A 0.038(4) 0.038(3) 0.029(3) -0.002(2) -0.002(3) -0.001(3)
C8B 0.053(5) 0.029(3) 0.028(3) 0.001(2) 0.000(3) -0.005(3)
C9 0.0369(14) 0.0303(13) 0.0299(14) -0.0048(11) 0.0089(11) -0.0004(11)
C10 0.0357(15) 0.0348(14) 0.0334(15) -0.0074(11) 0.0102(11) -0.0083(11)
C11 0.0268(12) 0.0373(14) 0.0231(12) -0.0064(10) 0.0024(9) -0.0032(10)
C12 0.0431(16) 0.0373(15) 0.0408(17) -0.0176(13) 0.0143(13) -0.0089(13)
C13 0.0427(16) 0.0350(15) 0.0406(17) -0.0101(12) 0.0120(13) -0.0143(12)
C14 0.0376(16) 0.0515(19) 0.0455(18) -0.0098(15) 0.0113(13) -0.0088(14)
C15 0.0381(16) 0.0437(16) 0.0379(16) -0.0141(13) 0.0105(12) -0.0075(13)
C16 0.0259(12) 0.0443(15) 0.0244(13) -0.0075(11) 0.0036(10) -0.0032(11)
C17 0.0457(18) 0.059(2) 0.0462(19) -0.0243(16) 0.0147(14) -0.0174(15)
C18 0.051(2) 0.069(2) 0.0437(19) -0.0297(17) 0.0145(15) -0.0086(17)

loop_
_atom_type_symbol
_atom_type_description
_atom_type_scat_dispersion_real
_atom_type_scat_dispersion_imag
_atom_type_scat_source
C C 0.0033 0.0016 'International Tables Vol C Tables 4.2.6.8 and 6.1.1.4'
Co Co 0.3494 0.9721 'International Tables Vol C Tables 4.2.6.8 and 6.1.1.4'
N N 0.0061 0.0033 'International Tables Vol C Tables 4.2.6.8 and 6.1.1.4'
O O 0.0106 0.0060 'International Tables Vol C Tables 4.2.6.8 and 6.1.1.4'
H H 0.0000 0.0000 'International Tables Vol C Tables 4.2.6.8 and 6.1.1.4'

loop_
_geom_angle_atom_site_label_1
_geom_angle_atom_site_label_2
_geom_angle_atom_site_label_3
_geom_angle
_geom_angle_site_symmetry_1
_geom_angle_site_symmetry_3
_geom_angle_publ_flag
O11 Co1 O10 94.52(8) . . ?
O11 Co1 O7 88.09(8) . . ?
O10 Co1 O7 166.69(8) . . ?
O11 Co1 O1 169.15(8) . . ?
O10 Co1 O1 87.89(8) . . ?
O7 Co1 O1 87.22(8) . . ?
O11 Co1 N1 99.70(8) . . ?
O10 Co1 N1 100.80(8) . . ?
O7 Co1 N1 91.59(8) . . ?
O1 Co1 N1 90.20(8) . . ?
O11 Co1 O9 92.61(7) . . ?
O10 Co1 O9 87.77(7) . . ?
O7 Co1 O9 79.06(7) . . ?
O1 Co1 O9 76.90(6) . . ?
N1 Co1 O9 164.32(8) . . ?
C1 O1 Co1 117.86(15) . . ?
C5 O7 Co1 117.09(16) . . ?
C8A O6 C8B 38.9(3) . . ?
C4 O4 H5 112.1 . . ?
C6 O9 C2 110.05(18) . . ?
C6 O9 Co1 110.36(13) . . ?
C2 O9 Co1 109.97(13) . . ?
Co1 O10 H4 127.8 . . ?
Co1 O10 H8 117.1 . . ?
H4 O10 H8 112.7 . . ?
Co1 O11 H1 129.4 . . ?
Co1 O11 H11 127.9 . . ?
H1 O11 H11 97.5 . . ?
H12A O12 H12B 95(4) . . ?
C9 N1 C13 116.7(2) . . ?
C9 N1 Co1 119.12(18) . . ?
C13 N1 Co1 122.89(18) . . ?
C18 N2 C14 117.6(3) . . ?
O2 C1 O1 125.4(2) . . ?
O2 C1 C2 117.8(2) . . ?
O1 C1 C2 116.7(2) . . ?
O9 C2 C3 106.29(18) . . ?
O9 C2 C1 111.95(19) . . ?
C3 C2 C1 113.1(2) . . ?
O9 C2 H2 108.4 . . ?
C3 C2 H2 108.4 . . ?
C1 C2 H2 108.4 . . ?
C4 C3 C2 110.0(2) . . ?
C4 C3 C7 113.5(2) . . ?
C2 C3 C7 101.93(19) . . ?
C4 C3 H3 110.4 . . ?
C2 C3 H3 110.4 . . ?
C7 C3 H3 110.4 . . ?
O3 C4 O4 125.0(3) . . ?
O3 C4 C3 122.0(3) . . ?
O4 C4 C3 113.0(2) . . ?
O8 C5 O7 125.0(2) . . ?
O8 C5 C6 115.2(2) . . ?
O7 C5 C6 119.8(2) . . ?
O9 C6 C5 112.63(19) . . ?
O9 C6 C7 106.06(19) . . ?
C5 C6 C7 111.2(2) . . ?
O9 C6 H6 108.9 . . ?
C5 C6 H6 108.9 . . ?
C7 C6 H6 108.9 . . ?
C8A C7 C3 118.9(3) . . ?
C8A C7 C6 123.3(4) . . ?
C3 C7 C6 106.5(2) . . ?
C8A C7 C8B 31.6(3) . . ?
C3 C7 C8B 109.9(3) . . ?
C6 C7 C8B 103.5(3) . . ?
C8A C7 H7 101.2 . . ?
C3 C7 H7 101.2 . . ?
C6 C7 H7 101.2 . . ?
C8B C7 H7 132.1 . . ?
O6 C8A O5A 119.4(5) . . ?
O6 C8A C7 124.3(5) . . ?
O5A C8A C7 114.8(5) . . ?
O5B C8B O6 128.0(5) . . ?
O5B C8B C7 127.5(5) . . ?
O6 C8B C7 103.8(5) . . ?
N1 C9 C10 123.7(3) . . ?
N1 C9 H9 118.1 . . ?
C10 C9 H9 118.1 . . ?
C11 C10 C9 119.2(3) . . ?
C11 C10 H10 120.4 . . ?
C9 C10 H10 120.4 . . ?
C12 C11 C10 117.4(2) . . ?
C12 C11 C16 121.6(2) . . ?
C10 C11 C16 121.1(2) . . ?
C11 C12 C13 119.6(3) . . ?
C11 C12 H12 120.2 . . ?
C13 C12 H12 120.2 . . ?
N1 C13 C12 123.2(3) . . ?
N1 C13 H13 118.4 . . ?
C12 C13 H13 118.4 . . ?
N2 C14 C15 122.9(3) . . ?
N2 C14 H14 118.5 . . ?
C15 C14 H14 118.5 . . ?
C14 C15 C16 119.6(3) . . ?
C14 C15 H15 120.2 . . ?
C16 C15 H15 120.2 . . ?
C17 C16 C15 117.1(2) . . ?
C17 C16 C11 121.6(3) . . ?
C15 C16 C11 121.3(2) . . ?
C16 C17 C18 119.2(3) . . ?
C16 C17 H17 120.4 . . ?
C18 C17 H17 120.4 . . ?
N2 C18 C17 123.6(3) . . ?
N2 C18 H18 118.2 . . ?
C17 C18 H18 118.2 . . ?

loop_
_geom_bond_atom_site_label_1
_geom_bond_atom_site_label_2
_geom_bond_distance
_geom_bond_site_symmetry_2
_geom_bond_publ_flag
Co1 O11 2.0417(19) . ?
Co1 O10 2.0413(19) . ?
Co1 O7 2.0790(18) . ?
Co1 O1 2.1057(18) . ?
Co1 N1 2.111(2) . ?
Co1 O9 2.1883(17) . ?
O1 C1 1.277(3) . ?
O2 C1 1.235(3) . ?
O7 C5 1.260(3) . ?
O8 C5 1.237(3) . ?
O5A C8A 1.336(7) . ?
O5B C8B 1.196(8) . ?
O6 C8A 1.262(6) . ?
O6 C8B 1.338(7) . ?
O3 C4 1.209(3) . ?
O4 C4 1.302(3) . ?
O4 H5 0.9188 . ?
O9 C6 1.444(3) . ?
O9 C2 1.447(3) . ?
O10 H4 0.8472 . ?
O10 H8 0.8438 . ?
O11 H1 0.8323 . ?
O11 H11 0.8926 . ?
O12 H12A 0.86(2) . ?
O12 H12B 0.86(2) . ?
N1 C9 1.334(3) . ?
N1 C13 1.337(4) . ?
N2 C18 1.315(4) . ?
N2 C14 1.336(4) . ?
C1 C2 1.540(3) . ?
C2 C3 1.530(3) . ?
C2 H2 0.9800 . ?
C3 C4 1.520(3) . ?
C3 C7 1.534(4) . ?
C3 H3 0.9800 . ?
C5 C6 1.525(3) . ?
C6 C7 1.535(4) . ?
C6 H6 0.9800 . ?
C7 C8A 1.416(7) . ?
C7 C8B 1.661(7) . ?
C7 H7 0.9800 . ?
C9 C10 1.386(4) . ?
C9 H9 0.9300 . ?
C10 C11 1.385(4) . ?
C10 H10 0.9300 . ?
C11 C12 1.383(4) . ?
C11 C16 1.493(3) . ?
C12 C13 1.387(4) . ?
C12 H12 0.9300 . ?
C13 H13 0.9300 . ?
C14 C15 1.381(4) . ?
C14 H14 0.9300 . ?
C15 C16 1.388(4) . ?
C15 H15 0.9300 . ?
C16 C17 1.387(4) . ?
C17 C18 1.388(4) . ?
C17 H17 0.9300 . ?
C18 H18 0.9300 . ?

loop_
_geom_torsion_atom_site_label_1
_geom_torsion_atom_site_label_2
_geom_torsion_atom_site_label_3
_geom_torsion_atom_site_label_4
_geom_torsion
_geom_torsion_site_symmetry_1
_geom_torsion_site_symmetry_2
_geom_torsion_site_symmetry_3
_geom_torsion_site_symmetry_4
_geom_torsion_publ_flag
O11 Co1 O1 C1 33.8(5) . . . . ?
O10 Co1 O1 C1 -69.34(19) . . . . ?
O7 Co1 O1 C1 98.28(19) . . . . ?
N1 Co1 O1 C1 -170.14(19) . . . . ?
O9 Co1 O1 C1 18.87(18) . . . . ?
O11 Co1 O7 C5 85.46(19) . . . . ?
O10 Co1 O7 C5 -16.2(4) . . . . ?
O1 Co1 O7 C5 -84.75(18) . . . . ?
N1 Co1 O7 C5 -174.88(19) . . . . ?
O9 Co1 O7 C5 -7.56(18) . . . . ?
O11 Co1 O9 C6 -78.24(14) . . . . ?
O10 Co1 O9 C6 -172.67(15) . . . . ?
O7 Co1 O9 C6 9.31(14) . . . . ?
O1 Co1 O9 C6 98.98(14) . . . . ?
N1 Co1 O9 C6 63.6(3) . . . . ?
O11 Co1 O9 C2 160.17(15) . . . . ?
O10 Co1 O9 C2 65.74(15) . . . . ?
O7 Co1 O9 C2 -112.28(15) . . . . ?
O1 Co1 O9 C2 -22.62(14) . . . . ?
N1 Co1 O9 C2 -58.0(3) . . . . ?
O11 Co1 N1 C9 -148.7(2) . . . . ?
O10 Co1 N1 C9 -52.1(2) . . . . ?
O7 Co1 N1 C9 123.0(2) . . . . ?
O1 Co1 N1 C9 35.8(2) . . . . ?
O9 Co1 N1 C9 70.1(4) . . . . ?
O11 Co1 N1 C13 44.6(2) . . . . ?
O10 Co1 N1 C13 141.2(2) . . . . ?
O7 Co1 N1 C13 -43.7(2) . . . . ?
O1 Co1 N1 C13 -130.9(2) . . . . ?
O9 Co1 N1 C13 -96.6(3) . . . . ?
Co1 O1 C1 O2 167.1(2) . . . . ?
Co1 O1 C1 C2 -10.8(3) . . . . ?
C6 O9 C2 C3 26.3(2) . . . . ?
Co1 O9 C2 C3 148.03(14) . . . . ?
C6 O9 C2 C1 -97.7(2) . . . . ?
Co1 O9 C2 C1 24.0(2) . . . . ?
O2 C1 C2 O9 171.9(2) . . . . ?
O1 C1 C2 O9 -10.0(3) . . . . ?
O2 C1 C2 C3 51.9(3) . . . . ?
O1 C1 C2 C3 -130.1(2) . . . . ?
O9 C2 C3 C4 90.2(2) . . . . ?
C1 C2 C3 C4 -146.5(2) . . . . ?
O9 C2 C3 C7 -30.5(2) . . . . ?
C1 C2 C3 C7 92.8(2) . . . . ?
C2 C3 C4 O3 -77.5(3) . . . . ?
C7 C3 C4 O3 36.0(4) . . . . ?
C2 C3 C4 O4 101.7(3) . . . . ?
C7 C3 C4 O4 -144.9(3) . . . . ?
Co1 O7 C5 O8 -176.1(2) . . . . ?
Co1 O7 C5 C6 4.2(3) . . . . ?
C2 O9 C6 C5 111.7(2) . . . . ?
Co1 O9 C6 C5 -9.9(2) . . . . ?
C2 O9 C6 C7 -10.2(2) . . . . ?
Co1 O9 C6 C7 -131.77(17) . . . . ?
O8 C5 C6 O9 -175.3(2) . . . . ?
O7 C5 C6 O9 4.4(3) . . . . ?
O8 C5 C6 C7 -56.4(3) . . . . ?
O7 C5 C6 C7 123.3(3) . . . . ?
C4 C3 C7 C8A 50.8(5) . . . . ?
C2 C3 C7 C8A 169.0(4) . . . . ?
C4 C3 C7 C6 -94.1(3) . . . . ?
C2 C3 C7 C6 24.1(3) . . . . ?
C4 C3 C7 C8B 17.4(4) . . . . ?
C2 C3 C7 C8B 135.6(3) . . . . ?
O9 C6 C7 C8A -152.6(4) . . . . ?
C5 C6 C7 C8A 84.7(5) . . . . ?
O9 C6 C7 C3 -9.6(3) . . . . ?
C5 C6 C7 C3 -132.4(2) . . . . ?
O9 C6 C7 C8B -125.5(3) . . . . ?
C5 C6 C7 C8B 111.7(3) . . . . ?
C8B O6 C8A O5A 85.7(9) . . . . ?
C8B O6 C8A C7 -79.6(8) . . . . ?
C3 C7 C8A O6 -9.0(9) . . . . ?
C6 C7 C8A O6 129.6(6) . . . . ?
C8B C7 C8A O6 72.1(8) . . . . ?
C3 C7 C8A O5A -175.0(5) . . . . ?
C6 C7 C8A O5A -36.3(8) . . . . ?
C8B C7 C8A O5A -93.9(9) . . . . ?
C8A O6 C8B O5B -125.3(12) . . . . ?
C8A O6 C8B C7 45.5(5) . . . . ?
C8A C7 C8B O5B 121.1(11) . . . . ?
C3 C7 C8B O5B -125.8(7) . . . . ?
C6 C7 C8B O5B -12.4(9) . . . . ?
C8A C7 C8B O6 -49.7(6) . . . . ?
C3 C7 C8B O6 63.3(5) . . . . ?
C6 C7 C8B O6 176.7(4) . . . . ?
C13 N1 C9 C10 2.0(4) . . . . ?
Co1 N1 C9 C10 -165.6(2) . . . . ?
N1 C9 C10 C11 0.2(5) . . . . ?
C9 C10 C11 C12 -1.9(4) . . . . ?
C9 C10 C11 C16 177.2(3) . . . . ?
C10 C11 C12 C13 1.3(5) . . . . ?
C16 C11 C12 C13 -177.7(3) . . . . ?
C9 N1 C13 C12 -2.5(5) . . . . ?
Co1 N1 C13 C12 164.5(3) . . . . ?
C11 C12 C13 N1 0.9(5) . . . . ?
C18 N2 C14 C15 -0.2(5) . . . . ?
N2 C14 C15 C16 0.0(5) . . . . ?
C14 C15 C16 C17 0.2(5) . . . . ?
C14 C15 C16 C11 -179.9(3) . . . . ?
C12 C11 C16 C17 -16.8(5) . . . . ?
C10 C11 C16 C17 164.2(3) . . . . ?
C12 C11 C16 C15 163.3(3) . . . . ?
C10 C11 C16 C15 -15.7(4) . . . . ?
C15 C16 C17 C18 -0.3(5) . . . . ?
C11 C16 C17 C18 179.9(3) . . . . ?
C14 N2 C18 C17 0.2(6) . . . . ?
C16 C17 C18 N2 0.1(6) . . . . ?
